data_4024032
loop_
_publ_author_name
'Ahmad Basheer'
'Hiroshi Yamataka'
'Salai Cheettu Ammal'
'Zvi Rappoport'

_publ_section_title
;
 Enols of Substituted Cyanomalonamides
;
_journal_name_full 'Journal of Organic Chemistry'
_journal_page_first 5297
_journal_page_last 5312
_journal_paper_doi 10.1021/jo070877h
_journal_volume 72
_journal_year 2007
_chemical_formula_sum 'C8 H13 N3 O2'
_chemical_formula_weight 183.21
_chemical_name_systematic
; 
 ? 
;
_space_group_IT_number 14
_symmetry_cell_setting monoclinic
_symmetry_space_group_name_Hall '-P 2ybc'
_symmetry_space_group_name_H-M 'P 1 21/c 1'
_atom_sites_solution_hydrogens geom
_atom_sites_solution_primary direct
_atom_sites_solution_secondary difmap
_audit_creation_method SHELXL-97
_cell_angle_alpha 90.00
_cell_angle_beta 101.521(12)
_cell_angle_gamma 90.00
_cell_formula_units_Z 4
_cell_length_a 15.290(10)
_cell_length_b 6.194(5)
_cell_length_c 11.358(8)
_cell_measurement_reflns_used 468
_cell_measurement_temperature 295(2)
_cell_measurement_theta_max 25.34
_cell_measurement_theta_min 2.72
_cell_volume 1054.1(13)
_computing_cell_refinement 'Bruker SMART'
_computing_data_collection 'Bruker SMART'
_computing_data_reduction 'Bruker SAINT'
_computing_molecular_graphics 'Bruker SHELXTL'
_computing_publication_material 'Bruker SHELXTL'
_computing_structure_refinement 'SHELXL-97 (Sheldrick, 1997)'
_computing_structure_solution 'SHELXS-97 (Sheldrick, 1990)'
_diffrn_ambient_temperature 295(2)
_diffrn_measured_fraction_theta_full 0.771
_diffrn_measured_fraction_theta_max 0.771
_diffrn_measurement_device_type 'CCD area detector'
_diffrn_measurement_method 'phi and omega scans'
_diffrn_radiation_monochromator graphite
_diffrn_radiation_source 'fine-focus sealed tube'
_diffrn_radiation_type MoK\a
_diffrn_radiation_wavelength 0.71073
_diffrn_reflns_av_R_equivalents 0.1076
_diffrn_reflns_av_sigmaI/netI 0.1824
_diffrn_reflns_limit_h_max 19
_diffrn_reflns_limit_h_min -12
_diffrn_reflns_limit_k_max 7
_diffrn_reflns_limit_k_min -7
_diffrn_reflns_limit_l_max 14
_diffrn_reflns_limit_l_min -14
_diffrn_reflns_number 3848
_diffrn_reflns_theta_full 27.92
_diffrn_reflns_theta_max 27.92
_diffrn_reflns_theta_min 2.72
_exptl_absorpt_coefficient_mu 0.085
_exptl_absorpt_correction_T_max 0.9949
_exptl_absorpt_correction_T_min 0.9766
_exptl_absorpt_correction_type none
_exptl_crystal_colour colorless
_exptl_crystal_density_diffrn 1.154
_exptl_crystal_density_method 'not measured'
_exptl_crystal_description plate
_exptl_crystal_F_000 392
_exptl_crystal_size_max 0.28
_exptl_crystal_size_mid 0.17
_exptl_crystal_size_min 0.06
_refine_diff_density_max 0.282
_refine_diff_density_min -0.316
_refine_diff_density_rms 0.067
_refine_ls_extinction_coef 0.004(8)
_refine_ls_extinction_expression Fc^*^=kFc[1+0.001xFc^2^\l^3^/sin(2\q)]^-1/4^
_refine_ls_extinction_method SHELXL
_refine_ls_goodness_of_fit_ref 0.990
_refine_ls_hydrogen_treatment mixed
_refine_ls_matrix_type full
_refine_ls_number_parameters 138
_refine_ls_number_reflns 1941
_refine_ls_number_restraints 0
_refine_ls_restrained_S_all 0.990
_refine_ls_R_factor_all 0.2680
_refine_ls_R_factor_gt 0.1198
_refine_ls_shift/su_max 0.099
_refine_ls_shift/su_mean 0.006
_refine_ls_structure_factor_coef Fsqd
_refine_ls_weighting_details 'calc w=1/[\s^2^(Fo^2^)+(0.1608P)^2^+0.0000P] where P=(Fo^2^+2Fc^2^)/3'
_refine_ls_weighting_scheme calc
_refine_ls_wR_factor_gt 0.2738
_refine_ls_wR_factor_ref 0.3431
_reflns_number_gt 690
_reflns_number_total 1941
_reflns_threshold_expression >2sigma(I)
_cod_data_source_file jo070877hsi20070426_015625.cif
_cod_data_source_block bashirm
_cod_depositor_comments
;
The following automatic conversions were performed:
'_symmetry_cell_setting' value 'Monoclinic' changed to 'monoclinic'
according to '/home/saulius/struct/CIF-dictionaries/cif_core.dic'
dictionary named 'cif_core.dic' version 2.4.1 from 2010-06-29.

Automatic conversion script
Id: cif_fix_enum 1527 2010-12-29 10:47:43Z saulius 
;
_cod_original_sg_symbol_H-M 'P 21/c'
_cod_database_code 4024032

loop_
_symmetry_equiv_pos_as_xyz
'x, y, z'
'-x, y+1/2, -z+1/2'
'-x, -y, -z'
'x, -y-1/2, z-1/2'

loop_
_atom_site_label
_atom_site_type_symbol
_atom_site_fract_x
_atom_site_fract_y
_atom_site_fract_z
_atom_site_U_iso_or_equiv
_atom_site_adp_type
_atom_site_occupancy
_atom_site_symmetry_multiplicity
_atom_site_calc_flag
_atom_site_refinement_flags
_atom_site_disorder_assembly
_atom_site_disorder_group
O1 O 0.8203(4) 0.8238(9) 0.5314(4) 0.0599(18) Uani 1 1 d . . .
H1O1 H 0.898(11) 0.82(2) 0.536(13) 0.08(5) Uiso 0.50 1 d P . .
O2 O 0.7347(3) 0.5214(8) 0.5885(4) 0.0556(16) Uani 1 1 d . . .
H1O2 H 0.782(8) 0.70(2) 0.572(10) 0.04(4) Uiso 0.50 1 d P . .
N1 N 0.7799(4) 1.0040(10) 0.3541(5) 0.0508(19) Uani 1 1 d . . .
H1N1 H 0.744(3) 1.007(8) 0.283(5) 0.010(14) Uiso 1 1 d . . .
N2 N 0.5614(4) 0.7798(12) 0.2173(6) 0.067(2) Uani 1 1 d . . .
N3 N 0.6055(5) 0.4055(11) 0.4696(6) 0.0469(18) Uani 1 1 d . . .
H1N3 H 0.562(5) 0.439(10) 0.408(6) 0.04(2) Uiso 1 1 d . . .
C1 C 0.7617(5) 0.8475(11) 0.4315(6) 0.0396(18) Uani 1 1 d . . .
C2 C 0.6817(5) 0.7176(11) 0.4068(5) 0.0372(18) Uani 1 1 d . . .
C3 C 0.6745(5) 0.5451(12) 0.4908(6) 0.0439(19) Uani 1 1 d . . .
C4 C 0.6164(5) 0.7485(12) 0.3016(6) 0.045(2) Uani 1 1 d . . .
C5 C 0.5957(5) 0.2295(13) 0.5529(7) 0.066(2) Uani 1 1 d . . .
H5A H 0.6467 0.1361 0.5622 0.099 Uiso 1 1 calc R . .
H5B H 0.5427 0.1486 0.5213 0.099 Uiso 1 1 calc R . .
H5C H 0.5914 0.2891 0.6296 0.099 Uiso 1 1 calc R . .
C6 C 0.8635(5) 1.1284(14) 0.3727(7) 0.057(2) Uani 1 1 d . . .
H6 H 0.8813 1.1619 0.4585 0.068 Uiso 1 1 calc R . .
C7 C 0.8464(6) 1.3421(14) 0.3029(9) 0.090(3) Uani 1 1 d . . .
H7A H 0.8377 1.3137 0.2183 0.135 Uiso 1 1 calc R . .
H7B H 0.8969 1.4359 0.3265 0.135 Uiso 1 1 calc R . .
H7C H 0.7941 1.4102 0.3205 0.135 Uiso 1 1 calc R . .
C8 C 0.9384(6) 0.9988(15) 0.3348(8) 0.084(3) Uani 1 1 d . . .
H8A H 0.9498 0.8708 0.3831 0.125 Uiso 1 1 calc R . .
H8B H 0.9916 1.0851 0.3459 0.125 Uiso 1 1 calc R . .
H8C H 0.9209 0.9591 0.2518 0.125 Uiso 1 1 calc R . .

loop_
_atom_site_aniso_label
_atom_site_aniso_U_11
_atom_site_aniso_U_22
_atom_site_aniso_U_33
_atom_site_aniso_U_23
_atom_site_aniso_U_13
_atom_site_aniso_U_12
O1 0.059(4) 0.089(5) 0.028(3) 0.001(3) -0.001(3) -0.025(3)
O2 0.070(4) 0.069(4) 0.024(3) 0.005(2) 0.001(3) -0.009(3)
N1 0.053(5) 0.071(5) 0.027(3) -0.004(3) 0.006(3) -0.008(4)
N2 0.059(5) 0.085(6) 0.050(4) 0.016(4) -0.004(4) -0.014(4)
N3 0.040(4) 0.063(5) 0.035(4) 0.001(3) 0.002(3) -0.003(4)
C1 0.055(5) 0.040(4) 0.026(4) -0.004(3) 0.013(4) 0.001(4)
C2 0.038(5) 0.054(5) 0.022(3) -0.004(3) 0.010(3) 0.003(4)
C3 0.054(5) 0.055(5) 0.024(4) -0.011(3) 0.011(4) 0.000(4)
C4 0.046(5) 0.052(5) 0.039(4) 0.005(4) 0.012(4) -0.002(4)
C5 0.070(6) 0.061(6) 0.068(6) 0.001(5) 0.020(4) -0.004(5)
C6 0.055(6) 0.077(6) 0.041(4) -0.009(4) 0.017(4) -0.019(5)
C7 0.101(9) 0.066(7) 0.115(8) 0.006(6) 0.049(6) 0.006(6)
C8 0.041(6) 0.113(9) 0.097(7) 0.012(6) 0.013(5) -0.002(5)

loop_
_atom_type_symbol
_atom_type_description
_atom_type_scat_dispersion_real
_atom_type_scat_dispersion_imag
_atom_type_scat_source
C C 0.0033 0.0016 'International Tables Vol C Tables 4.2.6.8 and 6.1.1.4'
H H 0.0000 0.0000 'International Tables Vol C Tables 4.2.6.8 and 6.1.1.4'
N N 0.0061 0.0033 'International Tables Vol C Tables 4.2.6.8 and 6.1.1.4'
O O 0.0106 0.0060 'International Tables Vol C Tables 4.2.6.8 and 6.1.1.4'

loop_
_geom_angle_atom_site_label_1
_geom_angle_atom_site_label_2
_geom_angle_atom_site_label_3
_geom_angle
_geom_angle_site_symmetry_1
_geom_angle_site_symmetry_3
_geom_angle_publ_flag
C1 O1 H1O1 123(7) . . ?
C1 O1 H1O2 97(6) . . ?
H1O1 O1 H1O2 126(9) . . ?
C3 O2 H1O2 96(5) . . ?
C1 N1 C6 124.0(6) . . ?
C1 N1 H1N1 115(3) . . ?
C6 N1 H1N1 119(3) . . ?
C3 N3 C5 122.4(7) . . ?
C3 N3 H1N3 115(4) . . ?
C5 N3 H1N3 122(4) . . ?
O1 C1 N1 116.3(7) . . ?
O1 C1 C2 120.9(6) . . ?
N1 C1 C2 122.8(6) . . ?
C4 C2 C1 121.2(6) . . ?
C4 C2 C3 121.6(6) . . ?
C1 C2 C3 117.1(6) . . ?
O2 C3 N3 118.4(7) . . ?
O2 C3 C2 120.7(7) . . ?
N3 C3 C2 120.9(6) . . ?
N2 C4 C2 177.5(8) . . ?
N3 C5 H5A 109.5 . . ?
N3 C5 H5B 109.5 . . ?
H5A C5 H5B 109.5 . . ?
N3 C5 H5C 109.5 . . ?
H5A C5 H5C 109.5 . . ?
H5B C5 H5C 109.5 . . ?
N1 C6 C8 111.3(7) . . ?
N1 C6 C7 108.9(7) . . ?
C8 C6 C7 111.5(7) . . ?
N1 C6 H6 108.4 . . ?
C8 C6 H6 108.4 . . ?
C7 C6 H6 108.4 . . ?
C6 C7 H7A 109.5 . . ?
C6 C7 H7B 109.5 . . ?
H7A C7 H7B 109.5 . . ?
C6 C7 H7C 109.5 . . ?
H7A C7 H7C 109.5 . . ?
H7B C7 H7C 109.5 . . ?
C6 C8 H8A 109.5 . . ?
C6 C8 H8B 109.5 . . ?
H8A C8 H8B 109.5 . . ?
C6 C8 H8C 109.5 . . ?
H8A C8 H8C 109.5 . . ?
H8B C8 H8C 109.5 . . ?

loop_
_geom_bond_atom_site_label_1
_geom_bond_atom_site_label_2
_geom_bond_distance
_geom_bond_site_symmetry_2
_geom_bond_publ_flag
O1 C1 1.306(8) . ?
O1 H1O1 1.17(16) . ?
O1 H1O2 1.12(14) . ?
O2 C3 1.300(8) . ?
O2 H1O2 1.36(14) . ?
N1 C1 1.374(8) . ?
N1 C6 1.471(9) . ?
N1 H1N1 0.88(5) . ?
N2 C4 1.158(8) . ?
N3 C3 1.348(9) . ?
N3 C5 1.470(9) . ?
N3 H1N3 0.89(7) . ?
C1 C2 1.443(9) . ?
C2 C4 1.409(10) . ?
C2 C3 1.452(9) . ?
C5 H5A 0.9600 . ?
C5 H5B 0.9600 . ?
C5 H5C 0.9600 . ?
C6 C8 1.530(11) . ?
C6 C7 1.538(11) . ?
C6 H6 0.9800 . ?
C7 H7A 0.9600 . ?
C7 H7B 0.9600 . ?
C7 H7C 0.9600 . ?
C8 H8A 0.9600 . ?
C8 H8B 0.9600 . ?
C8 H8C 0.9600 . ?

loop_
_geom_hbond_atom_site_label_D
_geom_hbond_atom_site_label_H
_geom_hbond_atom_site_label_A
_geom_hbond_distance_DH
_geom_hbond_distance_HA
_geom_hbond_distance_DA
_geom_hbond_angle_DHA
_geom_hbond_site_symmetry_A
N1 H1N1 O2 0.88(5) 2.19(5) 2.961(7) 145(4) 4_575
N3 H1N3 N2 0.89(7) 2.34(7) 3.076(10) 140(5) 2_645
O1 H1O2 O2 1.12(14) 1.36(14) 2.446(7) 163(10) .
